data_1554522
loop_
_publ_author_name
'Yang, Qiaolan'
'Wu, Chenglin'
'Zhou, Jianhui'
'He, Guoxue'
'Liu, Hong'
'Zhou, Yu'

_publ_section_title
;
 Highly selective C--H bond activation of N-arylbenzimidamide and
 divergent couplings with diazophosphonate compounds: a
 catalyst-controlled selective synthetic strategy for 3-phosphorylindoles
 and 4-phosphorylisoquinolines
;
_journal_issue 3
_journal_name_full 'Organic Chemistry Frontiers'
_journal_page_first 393
_journal_paper_doi 10.1039/C8QO01148F
_journal_volume 6
_journal_year 2019
_chemical_absolute_configuration syn
_chemical_formula_moiety 'C18 H20 N O3 P'
_chemical_formula_sum 'C18 H20 N O3 P'
_chemical_formula_weight 329.32
_space_group_crystal_system monoclinic
_space_group_IT_number 7
_space_group_name_Hall 'P -2yc'
_space_group_name_H-M_alt 'P 1 c 1'
_atom_sites_solution_hydrogens geom
_atom_sites_solution_primary dual
_audit_creation_date 2018-01-30
_audit_creation_method
;
Olex2 1.2-alpha
(compiled 2018.01.22 svn.r3481 for OlexSys, GUI svn.r5457)
;
_audit_update_record
;
2018-10-15 deposited with the CCDC.
2018-12-17 downloaded from the CCDC.
;
_cell_angle_alpha 90
_cell_angle_beta 102.969(8)
_cell_angle_gamma 90
_cell_formula_units_Z 2
_cell_length_a 7.6453(19)
_cell_length_b 11.642(3)
_cell_length_c 9.808(3)
_cell_measurement_reflns_used 737
_cell_measurement_temperature 173
_cell_measurement_theta_max 19.480
_cell_measurement_theta_min 2.736
_cell_volume 850.7(4)
_computing_cell_refinement 'SAINT v8.34A (Bruker, 2013)'
_computing_data_reduction 'SAINT v8.34A (Bruker, 2013)'
_computing_molecular_graphics 'Olex2 (Dolomanov et al., 2009)'
_computing_publication_material 'Olex2 (Dolomanov et al., 2009)'
_computing_structure_refinement 'ShelXL (Sheldrick, 2015)'
_computing_structure_solution 'ShelXT (Sheldrick, 2015)'
_diffrn_ambient_temperature 173
_diffrn_measured_fraction_theta_full 0.979
_diffrn_measured_fraction_theta_max 0.963
_diffrn_measurement_device_type 'Bruker APEX-II CCD'
_diffrn_measurement_method '\f and \w scans'
_diffrn_radiation_type MoK\a
_diffrn_radiation_wavelength 0.71073
_diffrn_reflns_av_R_equivalents 0.0539
_diffrn_reflns_av_unetI/netI 0.0962
_diffrn_reflns_Laue_measured_fraction_full 0.979
_diffrn_reflns_Laue_measured_fraction_max 0.963
_diffrn_reflns_limit_h_max 9
_diffrn_reflns_limit_h_min -9
_diffrn_reflns_limit_k_max 13
_diffrn_reflns_limit_k_min -14
_diffrn_reflns_limit_l_max 12
_diffrn_reflns_limit_l_min -12
_diffrn_reflns_number 6393
_diffrn_reflns_point_group_measured_fraction_full 0.930
_diffrn_reflns_point_group_measured_fraction_max 0.900
_diffrn_reflns_theta_full 25.242
_diffrn_reflns_theta_max 27.312
_diffrn_reflns_theta_min 1.749
_diffrn_standards_number 0
_exptl_absorpt_coefficient_mu 0.176
_exptl_absorpt_correction_T_max 0.7455
_exptl_absorpt_correction_T_min 0.6329
_exptl_absorpt_correction_type multi-scan
_exptl_absorpt_process_details
'SADABS-2014/5 (Bruker,2014/5) was used for absorption correction. wR2(int) was 0.0762 before and 0.0600 after correction. The Ratio of minimum to maximum transmission is 0.8490. The \l/2 correction factor is 0.00150.'
_exptl_crystal_colour colourless
_exptl_crystal_colour_primary colourless
_exptl_crystal_density_diffrn 1.286
_exptl_crystal_description block
_exptl_crystal_F_000 348
_exptl_crystal_size_max 0.18
_exptl_crystal_size_mid 0.15
_exptl_crystal_size_min 0.12
_refine_diff_density_max 0.209
_refine_diff_density_min -0.327
_refine_diff_density_rms 0.056
_refine_ls_abs_structure_details
;
 Flack x determined using 779 quotients [(I+)-(I-)]/[(I+)+(I-)]
 (Parsons, Flack and Wagner, Acta Cryst. B69 (2013) 249-259).
;
_refine_ls_abs_structure_Flack 0.16(12)
_refine_ls_extinction_method none
_refine_ls_goodness_of_fit_ref 0.883
_refine_ls_hydrogen_treatment constr
_refine_ls_matrix_type full
_refine_ls_number_parameters 210
_refine_ls_number_reflns 3451
_refine_ls_number_restraints 2
_refine_ls_restrained_S_all 0.882
_refine_ls_R_factor_all 0.0904
_refine_ls_R_factor_gt 0.0586
_refine_ls_shift/su_max 0.000
_refine_ls_shift/su_mean 0.000
_refine_ls_structure_factor_coef Fsqd
_refine_ls_weighting_details 'w=1/[\s^2^(Fo^2^)+(0.1000P)^2^] where P=(Fo^2^+2Fc^2^)/3'
_refine_ls_weighting_scheme calc
_refine_ls_wR_factor_gt 0.1416
_refine_ls_wR_factor_ref 0.1677
_reflns_Friedel_coverage 0.863
_reflns_Friedel_fraction_full 0.881
_reflns_Friedel_fraction_max 0.838
_reflns_number_gt 2380
_reflns_number_total 3451
_reflns_threshold_expression 'I > 2\s(I)'
_cod_data_source_file c8qo01148f2.cif
_cod_data_source_block mo_20180104-yql-2_0m
_cod_database_code 1554522
_shelx_shelxl_version_number 2014/7
_shelx_space_group_comment
;
The symmetry employed for this shelxl refinement is uniquely defined
by the following loop, which should always be used as a source of
symmetry information in preference to the above space-group names.
They are only intended as comments.
;
_shelx_estimated_absorpt_t_max 0.979
_shelx_estimated_absorpt_t_min 0.969
_olex2_refinement_description
;
1. Fixed Uiso
 At 1.2 times of:
  All C(H) groups, All C(H,H) groups, All N(H) groups
 At 1.5 times of:
  All C(H,H,H) groups
2.a Secondary CH2 refined with riding coordinates:
 C15(H15A,H15B), C17(H17A,H17B)
2.b Aromatic/amide H refined with riding coordinates:
 N1(H1), C5(H5), C10(H10), C6(H6), C3(H3), C12(H12), C4(H4), C14(H14),
 C11(H11), C13(H13)
2.c Idealised Me refined as rotating group:
 C16(H16A,H16B,H16C), C18(H18A,H18B,H18C)
;
_olex2_submission_special_instructions 'No special instructions were received'

loop_
_space_group_symop_operation_xyz
'x, y, z'
'x, -y, z+1/2'

loop_
_atom_site_label
_atom_site_type_symbol
_atom_site_fract_x
_atom_site_fract_y
_atom_site_fract_z
_atom_site_U_iso_or_equiv
_atom_site_adp_type
_atom_site_occupancy
_atom_site_site_symmetry_order
_atom_site_calc_flag
_atom_site_refinement_flags_posn
P1 P 0.70639(18) 0.26288(13) 0.52738(16) 0.0346(4) Uani 1 1 d .
O3 O 0.8272(5) 0.1974(4) 0.4592(4) 0.0411(10) Uani 1 1 d .
O2 O 0.7433(6) 0.2464(4) 0.6911(4) 0.0371(10) Uani 1 1 d .
O1 O 0.7208(6) 0.3973(3) 0.5155(5) 0.0463(12) Uani 1 1 d .
N1 N 0.1833(6) 0.2043(4) 0.4360(5) 0.0325(11) Uani 1 1 d .
H1 H 0.0759 0.2052 0.4545 0.039 Uiso 1 1 calc R
C8 C 0.3348(8) 0.2481(5) 0.5210(6) 0.0296(12) Uani 1 1 d .
C7 C 0.2228(8) 0.1586(5) 0.3168(6) 0.0306(12) Uani 1 1 d .
C2 C 0.4066(8) 0.1734(5) 0.3255(6) 0.0311(13) Uani 1 1 d .
C5 C 0.1843(8) 0.0630(5) 0.1009(7) 0.0411(15) Uani 1 1 d .
H5 H 0.1105 0.0248 0.0232 0.049 Uiso 1 1 calc R
C9 C 0.3212(7) 0.2997(5) 0.6544(6) 0.0314(12) Uani 1 1 d .
C10 C 0.2215(8) 0.2443(5) 0.7377(6) 0.0366(14) Uani 1 1 d .
H10 H 0.1683 0.1718 0.7098 0.044 Uiso 1 1 calc R
C6 C 0.1096(9) 0.1050(5) 0.2063(6) 0.0373(13) Uani 1 1 d .
H6 H -0.0151 0.0972 0.2028 0.045 Uiso 1 1 calc R
C3 C 0.4796(8) 0.1309(5) 0.2172(6) 0.0377(14) Uani 1 1 d .
H3 H 0.6037 0.1397 0.2192 0.045 Uiso 1 1 calc R
C12 C 0.2751(10) 0.3984(7) 0.9021(8) 0.0551(19) Uani 1 1 d .
H12 H 0.2580 0.4327 0.9860 0.066 Uiso 1 1 calc R
C1 C 0.4796(7) 0.2321(5) 0.4581(6) 0.0317(12) Uani 1 1 d .
C15 C 0.7536(10) 0.1316(5) 0.7477(7) 0.0484(17) Uani 1 1 d .
H15A H 0.8752 0.0999 0.7537 0.058 Uiso 1 1 calc R
H15B H 0.6660 0.0815 0.6853 0.058 Uiso 1 1 calc R
C4 C 0.3670(9) 0.0759(6) 0.1073(7) 0.0450(16) Uani 1 1 d .
H4 H 0.4155 0.0459 0.0336 0.054 Uiso 1 1 calc R
C14 C 0.4004(8) 0.4046(6) 0.7005(7) 0.0422(15) Uani 1 1 d .
H14 H 0.4722 0.4425 0.6469 0.051 Uiso 1 1 calc R
C11 C 0.1998(10) 0.2939(7) 0.8599(7) 0.0495(17) Uani 1 1 d .
H11 H 0.1316 0.2553 0.9159 0.059 Uiso 1 1 calc R
C13 C 0.3769(10) 0.4537(6) 0.8210(8) 0.0542(18) Uani 1 1 d .
H13 H 0.4301 0.5260 0.8498 0.065 Uiso 1 1 calc R
C16 C 0.7141(11) 0.1344(7) 0.8884(7) 0.062(2) Uani 1 1 d .
H16A H 0.5927 0.1643 0.8816 0.092 Uiso 1 1 calc GR
H16B H 0.8011 0.1842 0.9497 0.092 Uiso 1 1 calc GR
H16C H 0.7224 0.0565 0.9272 0.092 Uiso 1 1 calc GR
C17 C 0.8861(10) 0.4586(7) 0.5700(11) 0.074(3) Uani 1 1 d .
H17A H 0.9514 0.4216 0.6576 0.088 Uiso 1 1 calc R
H17B H 0.9634 0.4552 0.5015 0.088 Uiso 1 1 calc R
C18 C 0.8500(17) 0.5744(9) 0.597(2) 0.145(6) Uani 1 1 d .
H18A H 0.8024 0.6140 0.5080 0.218 Uiso 1 1 calc GR
H18B H 0.9611 0.6120 0.6457 0.218 Uiso 1 1 calc GR
H18C H 0.7615 0.5776 0.6550 0.218 Uiso 1 1 calc GR

loop_
_atom_site_aniso_label
_atom_site_aniso_U_11
_atom_site_aniso_U_22
_atom_site_aniso_U_33
_atom_site_aniso_U_23
_atom_site_aniso_U_13
_atom_site_aniso_U_12
P1 0.0151(7) 0.0413(9) 0.0476(9) 0.0052(8) 0.0073(5) 0.0005(7)
O3 0.017(2) 0.059(3) 0.050(3) -0.001(2) 0.0134(17) 0.0012(19)
O2 0.024(2) 0.043(2) 0.043(2) 0.0040(17) 0.0043(17) -0.0019(17)
O1 0.022(2) 0.037(2) 0.076(3) 0.014(2) 0.0031(19) -0.007(2)
N1 0.014(3) 0.045(3) 0.040(3) -0.005(2) 0.0087(19) -0.003(2)
C8 0.019(3) 0.032(3) 0.039(3) 0.003(2) 0.008(2) 0.001(2)
C7 0.022(3) 0.035(3) 0.035(3) 0.000(2) 0.009(2) -0.001(2)
C2 0.023(3) 0.033(3) 0.038(3) 0.006(2) 0.010(2) 0.003(2)
C5 0.034(4) 0.046(4) 0.039(3) 0.000(3) -0.001(3) 0.003(3)
C9 0.012(3) 0.040(3) 0.040(3) -0.002(2) 0.003(2) 0.004(2)
C10 0.022(3) 0.045(4) 0.045(3) 0.001(3) 0.013(3) -0.002(3)
C6 0.027(3) 0.041(3) 0.043(3) 0.002(3) 0.004(2) -0.001(3)
C3 0.027(3) 0.042(3) 0.049(4) 0.004(3) 0.018(3) 0.006(3)
C12 0.035(4) 0.078(5) 0.052(4) -0.025(4) 0.009(3) 0.007(4)
C1 0.020(3) 0.037(3) 0.038(3) 0.000(2) 0.009(2) -0.001(2)
C15 0.052(5) 0.035(3) 0.055(4) 0.008(3) 0.005(3) -0.006(3)
C4 0.041(4) 0.055(4) 0.042(3) 0.003(3) 0.015(3) 0.018(3)
C14 0.021(3) 0.049(4) 0.057(4) -0.006(3) 0.010(3) -0.004(3)
C11 0.040(4) 0.066(5) 0.042(4) 0.000(3) 0.010(3) 0.009(3)
C13 0.040(4) 0.057(4) 0.063(4) -0.021(3) 0.005(3) -0.003(3)
C16 0.051(5) 0.085(6) 0.050(4) 0.018(4) 0.013(4) 0.007(4)
C17 0.030(4) 0.062(5) 0.121(7) 0.018(5) 0.000(4) -0.024(4)
C18 0.079(8) 0.053(6) 0.287(18) -0.045(8) 0.004(9) -0.020(6)

loop_
_atom_type_symbol
_atom_type_description
_atom_type_scat_dispersion_real
_atom_type_scat_dispersion_imag
_atom_type_scat_source
C C 0.0033 0.0016 'International Tables Vol C Tables 4.2.6.8 and 6.1.1.4'
H H 0.0000 0.0000 'International Tables Vol C Tables 4.2.6.8 and 6.1.1.4'
N N 0.0061 0.0033 'International Tables Vol C Tables 4.2.6.8 and 6.1.1.4'
O O 0.0106 0.0060 'International Tables Vol C Tables 4.2.6.8 and 6.1.1.4'
P P 0.1023 0.0942 'International Tables Vol C Tables 4.2.6.8 and 6.1.1.4'

loop_
_geom_angle_atom_site_label_1
_geom_angle_atom_site_label_2
_geom_angle_atom_site_label_3
_geom_angle
O3 P1 O2 114.4(2)
O3 P1 O1 114.9(3)
O3 P1 C1 112.7(3)
O2 P1 C1 107.8(3)
O1 P1 O2 101.3(2)
O1 P1 C1 104.7(3)
C15 O2 P1 119.1(4)
C17 O1 P1 122.2(5)
C8 N1 H1 124.9
C8 N1 C7 110.2(5)
C7 N1 H1 124.9
N1 C8 C9 118.6(5)
N1 C8 C1 109.1(5)
C1 C8 C9 132.3(5)
N1 C7 C2 107.9(5)
C6 C7 N1 128.6(6)
C6 C7 C2 123.4(6)
C7 C2 C1 106.8(5)
C3 C2 C7 118.4(5)
C3 C2 C1 134.7(5)
C6 C5 H5 119.8
C6 C5 C4 120.5(6)
C4 C5 H5 119.8
C10 C9 C8 119.4(5)
C14 C9 C8 122.4(5)
C14 C9 C10 118.1(5)
C9 C10 H10 119.8
C11 C10 C9 120.3(6)
C11 C10 H10 119.8
C7 C6 C5 117.3(6)
C7 C6 H6 121.4
C5 C6 H6 121.4
C2 C3 H3 120.9
C4 C3 C2 118.3(6)
C4 C3 H3 120.9
C11 C12 H12 120.3
C11 C12 C13 119.4(6)
C13 C12 H12 120.3
C8 C1 P1 128.0(4)
C8 C1 C2 105.9(5)
C2 C1 P1 125.9(4)
O2 C15 H15A 109.8
O2 C15 H15B 109.8
O2 C15 C16 109.5(6)
H15A C15 H15B 108.2
C16 C15 H15A 109.8
C16 C15 H15B 109.8
C5 C4 H4 119.0
C3 C4 C5 122.1(6)
C3 C4 H4 119.0
C9 C14 H14 119.4
C13 C14 C9 121.2(6)
C13 C14 H14 119.4
C10 C11 H11 119.6
C12 C11 C10 120.8(7)
C12 C11 H11 119.6
C12 C13 H13 119.9
C14 C13 C12 120.2(7)
C14 C13 H13 119.9
C15 C16 H16A 109.5
C15 C16 H16B 109.5
C15 C16 H16C 109.5
H16A C16 H16B 109.5
H16A C16 H16C 109.5
H16B C16 H16C 109.5
O1 C17 H17A 109.6
O1 C17 H17B 109.6
H17A C17 H17B 108.1
C18 C17 O1 110.4(8)
C18 C17 H17A 109.6
C18 C17 H17B 109.6
C17 C18 H18A 109.5
C17 C18 H18B 109.5
C17 C18 H18C 109.5
H18A C18 H18B 109.5
H18A C18 H18C 109.5
H18B C18 H18C 109.5

loop_
_geom_bond_atom_site_label_1
_geom_bond_atom_site_label_2
_geom_bond_distance
P1 O3 1.469(4)
P1 O2 1.579(4)
P1 O1 1.575(4)
P1 C1 1.751(6)
O2 C15 1.442(7)
O1 C17 1.445(8)
N1 H1 0.8800
N1 C8 1.366(7)
N1 C7 1.378(7)
C8 C9 1.465(8)
C8 C1 1.396(8)
C7 C2 1.400(8)
C7 C6 1.375(8)
C2 C3 1.397(8)
C2 C1 1.463(8)
C5 H5 0.9500
C5 C6 1.378(9)
C5 C4 1.392(10)
C9 C10 1.394(8)
C9 C14 1.392(8)
C10 H10 0.9500
C10 C11 1.374(9)
C6 H6 0.9500
C3 H3 0.9500
C3 C4 1.376(10)
C12 H12 0.9500
C12 C11 1.369(11)
C12 C13 1.389(11)
C15 H15A 0.9900
C15 H15B 0.9900
C15 C16 1.478(10)
C4 H4 0.9500
C14 H14 0.9500
C14 C13 1.361(10)
C11 H11 0.9500
C13 H13 0.9500
C16 H16A 0.9800
C16 H16B 0.9800
C16 H16C 0.9800
C17 H17A 0.9900
C17 H17B 0.9900
C17 C18 1.413(13)
C18 H18A 0.9800
C18 H18B 0.9800
C18 H18C 0.9800
